data_4305734
loop_
_publ_author_name
'Jabor K. Jabor'
'Reinhard St\"osser'
'Michael Feist'
'Petra Neubauer'
'Manfred Meisel'

_publ_contact_author_address
;Leibniz-Institut f\"ur Katalyse e. V.
an der Universit\"at Rostock
Branch Berlin (former ACA)
P.O.Box 96 11 56
D-12474 Berlin
;
_publ_contact_author_email jabor.jabor@catalysis.de
_publ_contact_author_fax '49 (0)30 6392 4454'
_publ_contact_author_name 'Jabor K. Jabor'
_publ_contact_author_phone '49 (0)30 6392 4240'
_publ_section_title
;
New Directions in the Preparation and Redox Chemistry of Fluoride-Templated
Tetranuclear Vanadium Phosphonate Cage Compounds, Mn+[(V2O3)2(RPO3)4@F]n
;
_journal_name_full 'Inorganic Chemistry'
_journal_page_first 9293
_journal_page_last 9302
_journal_paper_doi 10.1021/ic800707v
_journal_volume 47
_journal_year 2008
_chemical_formula_moiety 'C24 H20 P, C24 H20 F O18 P4 V4, C2 H3 N'
_chemical_formula_sum 'C50 H43 F N O18 P5 V4'
_chemical_formula_weight 1323.46
_chemical_name_systematic
; 
 ? 
;
_space_group_IT_number 29
_symmetry_cell_setting orthorhombic
_symmetry_space_group_name_Hall 'P 2c -2ac'
_symmetry_space_group_name_H-M 'P c a 21'
_atom_sites_solution_hydrogens geom
_atom_sites_solution_primary direct
_atom_sites_solution_secondary difmap
_audit_creation_method SHELXL-97
_cell_angle_alpha 90.00
_cell_angle_beta 90.00
_cell_angle_gamma 90.00
_cell_formula_units_Z 4
_cell_length_a 19.794(7)
_cell_length_b 14.692(4)
_cell_length_c 18.587(5)
_cell_measurement_reflns_used 2000
_cell_measurement_temperature 180(2)
_cell_measurement_theta_max 22
_cell_measurement_theta_min 5
_cell_volume 5405(3)
_computing_cell_refinement 'IPDS2.87 (Stoe & Cie, 1997)'
_computing_data_collection 'IPDS2.87 (Stoe & Cie, 1997)'
_computing_data_reduction 'IPDS2.87 (Stoe & Cie, 1997)'
_computing_molecular_graphics 'DIAMOND (Brandenburg, 1999)'
_computing_publication_material 'SHELXL97 (Sheldrick, 1997)'
_computing_structure_refinement 'SHELXL97 (Sheldrick, 1997)'
_computing_structure_solution 'SHELXS97 (Sheldrick, 1990)'
_diffrn_ambient_temperature 180(2)
_diffrn_detector_area_resol_mean 6.667
_diffrn_measured_fraction_theta_full 0.996
_diffrn_measured_fraction_theta_max 0.996
_diffrn_measurement_device 'Stoe IPDS diffractometer'
_diffrn_measurement_method '\f-rotation,\f-incr.=1.4\%,157 exposures'
_diffrn_radiation_monochromator 'planar graphite'
_diffrn_radiation_source 'fine-focus sealed X-ray tube'
_diffrn_radiation_type MoK\a
_diffrn_radiation_wavelength 0.71073
_diffrn_reflns_av_R_equivalents 0.0478
_diffrn_reflns_av_sigmaI/netI 0.0422
_diffrn_reflns_limit_h_max 23
_diffrn_reflns_limit_h_min -23
_diffrn_reflns_limit_k_max 17
_diffrn_reflns_limit_k_min -17
_diffrn_reflns_limit_l_max 22
_diffrn_reflns_limit_l_min -22
_diffrn_reflns_number 35186
_diffrn_reflns_theta_full 25.24
_diffrn_reflns_theta_max 25.24
_diffrn_reflns_theta_min 2.33
_diffrn_standards_decay_% 0
_diffrn_standards_interval_count 0
_diffrn_standards_interval_time 0
_diffrn_standards_number 0
_exptl_absorpt_coefficient_mu 0.896
_exptl_absorpt_correction_T_max 0.7157
_exptl_absorpt_correction_T_min 0.5342
_exptl_absorpt_correction_type numerical
_exptl_absorpt_process_details
;
The program XSHAPE1.02 (Stoe, 1997) was used for crystal optimisation
before the numerical absorption correction basing on a Gaussian algorithsm
and implemented in XRED1.08 (Stoe, 1997) was applied.
In XSHAPE 150 strong reflections with 4 symmetry equivalents in each case
were used for that optimisation. XSHAPE bases on the program HABITUS 
(Herrendorf, W. (1993). PhD thesis. Universit\"at Karlsruhe, Germany).
;
_exptl_crystal_colour orange
_exptl_crystal_density_diffrn 1.626
_exptl_crystal_density_method none
_exptl_crystal_description block
_exptl_crystal_F_000 2680
_exptl_crystal_size_max 0.80
_exptl_crystal_size_mid 0.80
_exptl_crystal_size_min 0.40
_refine_diff_density_max 0.303
_refine_diff_density_min -0.290
_refine_diff_density_rms 0.051
_refine_ls_abs_structure_details 'Flack H D (1983), Acta Cryst. A39, 876-881'
_refine_ls_abs_structure_Flack -0.002(11)
_refine_ls_extinction_coef 0.00015(8)
_refine_ls_extinction_expression Fc^*^=kFc[1+0.001xFc^2^\l^3^/sin(2\q)]^-1/4^
_refine_ls_extinction_method SHELXL
_refine_ls_goodness_of_fit_ref 0.963
_refine_ls_hydrogen_treatment constr
_refine_ls_matrix_type full
_refine_ls_number_parameters 714
_refine_ls_number_reflns 9760
_refine_ls_number_restraints 4
_refine_ls_restrained_S_all 0.964
_refine_ls_R_factor_all 0.0337
_refine_ls_R_factor_gt 0.0263
_refine_ls_shift/su_max 0.007
_refine_ls_shift/su_mean 0.001
_refine_ls_structure_factor_coef Fsqd
_refine_ls_weighting_details 'calc w=1/[\s^2^(Fo^2^)+(0.0328P)^2^] where P=(Fo^2^+2Fc^2^)/3'
_refine_ls_weighting_scheme calc
_refine_ls_wR_factor_gt 0.0561
_refine_ls_wR_factor_ref 0.0581
_reflns_number_gt 8573
_reflns_number_total 9760
_reflns_threshold_expression I>2sigma(I)
_cod_data_source_file ic800707v_si_001_1.cif
_cod_data_source_block Ph4P[(V2O3)2(PhPO3)4F]CH3CN
_cod_database_code 4305734

loop_
_symmetry_equiv_pos_as_xyz
'x, y, z'
'-x, -y, z+1/2'
'-x+1/2, y, z+1/2'
'x+1/2, -y, z'

loop_
_atom_site_label
_atom_site_type_symbol
_atom_site_fract_x
_atom_site_fract_y
_atom_site_fract_z
_atom_site_U_iso_or_equiv
_atom_site_adp_type
_atom_site_occupancy
_atom_site_symmetry_multiplicity
_atom_site_calc_flag
_atom_site_refinement_flags
_atom_site_disorder_assembly
_atom_site_disorder_group
C1 C 0.93229(14) 0.68083(18) 1.13061(17) 0.0251(6) Uani 1 1 d . . .
C2 C 0.96852(17) 0.6041(2) 1.11385(19) 0.0420(9) Uani 1 1 d . . .
H2A H 0.9639 0.5772 1.0676 0.050 Uiso 1 1 calc R . .
C3 C 1.0118(2) 0.5653(3) 1.1639(3) 0.0672(13) Uani 1 1 d . . .
H3A H 1.0360 0.5115 1.1519 0.081 Uiso 1 1 calc R . .
C4 C 1.0200(2) 0.6034(3) 1.2297(3) 0.0780(16) Uani 1 1 d . . .
H4A H 1.0504 0.5767 1.2631 0.094 Uiso 1 1 calc R . .
C5 C 0.9844(3) 0.6812(3) 1.2487(3) 0.0873(18) Uani 1 1 d . . .
H5A H 0.9905 0.7084 1.2946 0.105 Uiso 1 1 calc R . .
C6 C 0.9392(2) 0.7187(3) 1.1987(2) 0.0508(10) Uani 1 1 d . . .
H6A H 0.9131 0.7705 1.2115 0.061 Uiso 1 1 calc R . .
C7 C 0.63115(14) 0.58894(18) 0.94417(15) 0.0200(6) Uani 1 1 d . . .
C8 C 0.56370(17) 0.6069(2) 0.9341(2) 0.0532(11) Uani 1 1 d . . .
H8A H 0.5483 0.6682 0.9333 0.064 Uiso 1 1 calc R . .
C9 C 0.51796(18) 0.5366(3) 0.9253(2) 0.0561(11) Uani 1 1 d . . .
H9A H 0.4716 0.5504 0.9175 0.067 Uiso 1 1 calc R . .
C10 C 0.53794(19) 0.4496(2) 0.9274(2) 0.0491(10) Uani 1 1 d . . .
H10A H 0.5059 0.4016 0.9233 0.059 Uiso 1 1 calc R . .
C11 C 0.6049(2) 0.4309(3) 0.9354(3) 0.0862(18) Uani 1 1 d . . .
H11A H 0.6200 0.3695 0.9351 0.103 Uiso 1 1 calc R . .
C12 C 0.65130(18) 0.5009(2) 0.9440(3) 0.0678(14) Uani 1 1 d . . .
H12A H 0.6978 0.4868 0.9499 0.081 Uiso 1 1 calc R . .
C13 C 0.94469(14) 0.94359(18) 0.80954(16) 0.0215(6) Uani 1 1 d . . .
C14 C 0.9977(2) 0.9950(3) 0.8343(2) 0.0595(12) Uani 1 1 d . . .
H14A H 1.0045 1.0017 0.8846 0.071 Uiso 1 1 calc R . .
C15 C 1.0415(2) 1.0376(4) 0.7865(2) 0.0786(16) Uani 1 1 d . . .
H15A H 1.0776 1.0737 0.8045 0.094 Uiso 1 1 calc R . .
C16 C 1.0334(2) 1.0282(3) 0.7160(2) 0.0553(11) Uani 1 1 d . . .
H16A H 1.0638 1.0569 0.6837 0.066 Uiso 1 1 calc R . .
C17 C 0.9812(2) 0.9772(3) 0.6901(2) 0.0548(11) Uani 1 1 d . . .
H17A H 0.9755 0.9705 0.6397 0.066 Uiso 1 1 calc R . .
C18 C 0.93674(19) 0.9354(2) 0.73649(19) 0.0442(9) Uani 1 1 d . . .
H18A H 0.9003 0.9006 0.7178 0.053 Uiso 1 1 calc R . .
C19 C 0.64546(14) 1.06695(18) 0.98382(16) 0.0223(6) Uani 1 1 d . . .
C20 C 0.6252(2) 1.0964(2) 1.0509(2) 0.0567(11) Uani 1 1 d . . .
H20A H 0.6423 1.0678 1.0930 0.068 Uiso 1 1 calc R . .
C21 C 0.5798(2) 1.1681(3) 1.0566(2) 0.0674(14) Uani 1 1 d . . .
H21A H 0.5654 1.1879 1.1028 0.081 Uiso 1 1 calc R . .
C22 C 0.55568(17) 1.2104(2) 0.9959(2) 0.0419(9) Uani 1 1 d . . .
H22A H 0.5243 1.2591 1.0000 0.050 Uiso 1 1 calc R . .
C23 C 0.5766(2) 1.1828(2) 0.9314(2) 0.0544(11) Uani 1 1 d . . .
H23A H 0.5606 1.2133 0.8897 0.065 Uiso 1 1 calc R . .
C24 C 0.62148(19) 1.1102(2) 0.92341(19) 0.0449(9) Uani 1 1 d . . .
H24A H 0.6353 1.0910 0.8769 0.054 Uiso 1 1 calc R . .
C25 C 0.71030(15) 0.43207(19) 0.66556(16) 0.0251(6) Uani 1 1 d . . .
C26 C 0.67865(18) 0.4835(2) 0.71881(19) 0.0357(8) Uani 1 1 d . . .
H26A H 0.6370 0.4639 0.7390 0.043 Uiso 1 1 calc R . .
C27 C 0.7086(2) 0.5637(2) 0.74193(19) 0.0452(9) Uani 1 1 d . . .
H27A H 0.6875 0.5990 0.7784 0.054 Uiso 1 1 calc R . .
C28 C 0.76893(19) 0.5926(2) 0.71237(19) 0.0403(9) Uani 1 1 d . . .
H28A H 0.7901 0.6462 0.7298 0.048 Uiso 1 1 calc R . .
C29 C 0.79804(19) 0.5439(2) 0.6581(2) 0.0416(9) Uani 1 1 d . . .
H29A H 0.8382 0.5657 0.6361 0.050 Uiso 1 1 calc R . .
C30 C 0.76988(16) 0.4635(2) 0.6346(2) 0.0390(8) Uani 1 1 d . . .
H30A H 0.7911 0.4295 0.5974 0.047 Uiso 1 1 calc R . .
C31 C 0.68552(14) 0.32233(18) 0.53904(17) 0.0258(6) Uani 1 1 d . . .
C32 C 0.67320(16) 0.3998(2) 0.49866(18) 0.0318(7) Uani 1 1 d . . .
H32A H 0.6588 0.4540 0.5219 0.038 Uiso 1 1 calc R . .
C33 C 0.68165(19) 0.3989(2) 0.42496(18) 0.0406(9) Uani 1 1 d . . .
H33A H 0.6729 0.4522 0.3975 0.049 Uiso 1 1 calc R . .
C34 C 0.7028(2) 0.3207(3) 0.3916(2) 0.0597(11) Uani 1 1 d . . .
H34A H 0.7092 0.3201 0.3410 0.072 Uiso 1 1 calc R . .
C35 C 0.7148(3) 0.2424(3) 0.4315(2) 0.0676(13) Uani 1 1 d . . .
H35A H 0.7289 0.1883 0.4078 0.081 Uiso 1 1 calc R . .
C36 C 0.7066(2) 0.2426(3) 0.50475(19) 0.0476(10) Uani 1 1 d . . .
H36A H 0.7151 0.1891 0.5319 0.057 Uiso 1 1 calc R . .
C37 C 0.58774(14) 0.31714(18) 0.65953(17) 0.0268(7) Uani 1 1 d . . .
C38 C 0.53689(16) 0.3214(2) 0.60725(19) 0.0383(8) Uani 1 1 d . . .
H38A H 0.5481 0.3299 0.5580 0.046 Uiso 1 1 calc R . .
C39 C 0.46988(17) 0.3131(2) 0.6284(2) 0.0448(9) Uani 1 1 d . . .
H39A H 0.4350 0.3147 0.5932 0.054 Uiso 1 1 calc R . .
C40 C 0.45383(17) 0.3027(2) 0.6991(2) 0.0442(9) Uani 1 1 d . . .
H40A H 0.4078 0.2973 0.7129 0.053 Uiso 1 1 calc R . .
C41 C 0.50293(18) 0.3000(3) 0.7506(2) 0.0471(9) Uani 1 1 d . . .
H41A H 0.4910 0.2936 0.7999 0.057 Uiso 1 1 calc R . .
C42 C 0.57031(17) 0.3067(2) 0.73085(19) 0.0386(8) Uani 1 1 d . . .
H42A H 0.6046 0.3041 0.7666 0.046 Uiso 1 1 calc R . .
C43 C 0.71962(16) 0.2333(2) 0.67674(16) 0.0277(7) Uani 1 1 d . . .
C44 C 0.6871(2) 0.1500(2) 0.6860(2) 0.0436(9) Uani 1 1 d . . .
H44A H 0.6416 0.1428 0.6708 0.052 Uiso 1 1 calc R . .
C45 C 0.7203(2) 0.0785(2) 0.7168(2) 0.0571(12) Uani 1 1 d . . .
H45A H 0.6983 0.0215 0.7222 0.069 Uiso 1 1 calc R . .
C46 C 0.7858(3) 0.0892(3) 0.7401(2) 0.0645(13) Uani 1 1 d . . .
H46A H 0.8087 0.0392 0.7613 0.077 Uiso 1 1 calc R . .
C47 C 0.8184(2) 0.1712(3) 0.7331(2) 0.0616(12) Uani 1 1 d . . .
H47A H 0.8632 0.1777 0.7506 0.074 Uiso 1 1 calc R . .
C48 C 0.78652(17) 0.2447(2) 0.7008(2) 0.0406(8) Uani 1 1 d . . .
H48A H 0.8092 0.3012 0.6950 0.049 Uiso 1 1 calc R . .
C49 C 1.0146(3) 0.1285(4) 0.9972(3) 0.0883(17) Uani 1 1 d D . .
H49A H 1.0623 0.1450 0.9916 0.132 Uiso 1 1 calc R . .
H49B H 1.0095 0.0625 0.9913 0.132 Uiso 1 1 calc R . .
H49C H 0.9990 0.1462 1.0452 0.132 Uiso 1 1 calc R . .
C50 C 0.9745(3) 0.1755(4) 0.9429(4) 0.0916(19) Uani 1 1 d D . .
F1 F 0.78902(6) 0.81940(10) 0.96738(9) 0.0182(3) Uani 1 1 d . . .
N1 N 0.9448(3) 0.2180(4) 0.9024(4) 0.145(3) Uani 1 1 d D . .
O1 O 0.87744(9) 0.61028(12) 0.86455(11) 0.0234(5) Uani 1 1 d . . .
O2 O 0.78869(9) 0.73673(11) 0.83434(9) 0.0175(4) Uani 1 1 d . . .
O3 O 0.88502(9) 0.68079(12) 0.99681(10) 0.0197(4) Uani 1 1 d . . .
O4 O 0.76148(9) 0.63715(11) 0.94419(10) 0.0188(4) Uani 1 1 d . . .
O5 O 0.90361(8) 0.79156(11) 0.88062(10) 0.0180(4) Uani 1 1 d . . .
O6 O 0.69879(10) 0.84726(13) 0.77539(11) 0.0238(4) Uani 1 1 d . . .
O7 O 0.67443(8) 0.75199(11) 0.89805(10) 0.0182(4) Uani 1 1 d . . .
O8 O 0.81584(9) 0.90609(11) 0.83850(10) 0.0193(4) Uani 1 1 d . . .
O9 O 0.69348(9) 0.93562(11) 0.89948(11) 0.0196(4) Uani 1 1 d . . .
O10 O 0.88726(9) 1.01778(12) 1.07204(11) 0.0263(4) Uani 1 1 d . . .
O11 O 0.78886(9) 0.90200(12) 1.10161(10) 0.0207(4) Uani 1 1 d . . .
O12 O 0.90039(9) 0.83304(12) 1.05897(10) 0.0209(4) Uani 1 1 d . . .
O13 O 0.89464(9) 0.94426(11) 0.94247(10) 0.0192(4) Uani 1 1 d . . .
O14 O 0.77333(9) 1.00489(11) 0.99103(10) 0.0195(4) Uani 1 1 d . . .
O15 O 0.69094(10) 0.80340(13) 1.15692(10) 0.0258(5) Uani 1 1 d . . .
O16 O 0.80454(9) 0.72831(12) 1.09677(10) 0.0209(4) Uani 1 1 d . . .
O17 O 0.68206(9) 0.71737(11) 1.03106(10) 0.0187(4) Uani 1 1 d . . .
O18 O 0.67732(9) 0.90126(12) 1.03222(11) 0.0212(4) Uani 1 1 d . . .
P1 P 0.87690(3) 0.73362(5) 1.06719(4) 0.01860(16) Uani 1 1 d . . .
P2 P 0.69135(3) 0.67930(5) 0.95511(4) 0.01710(15) Uani 1 1 d . . .
P3 P 0.88649(3) 0.89319(4) 0.87143(4) 0.01685(15) Uani 1 1 d . . .
P4 P 0.70085(3) 0.97126(4) 0.97648(4) 0.01810(15) Uani 1 1 d . . .
P5 P 0.67555(4) 0.32577(5) 0.63498(4) 0.02200(16) Uani 1 1 d . . .
V1 V 0.84179(2) 0.69349(3) 0.90352(2) 0.01561(10) Uani 1 1 d . . .
V2 V 0.73487(2) 0.83487(3) 0.85012(2) 0.01592(10) Uani 1 1 d . . .
V3 V 0.84779(2) 0.93853(3) 1.03305(3) 0.01753(10) Uani 1 1 d . . .
V4 V 0.73066(2) 0.81168(3) 1.08375(2) 0.01740(11) Uani 1 1 d . . .

loop_
_atom_site_aniso_label
_atom_site_aniso_U_11
_atom_site_aniso_U_22
_atom_site_aniso_U_33
_atom_site_aniso_U_23
_atom_site_aniso_U_13
_atom_site_aniso_U_12
C1 0.0225(15) 0.0214(14) 0.0314(17) 0.0031(13) -0.0053(13) 0.0010(12)
C2 0.046(2) 0.0360(18) 0.044(2) 0.0013(16) -0.0085(16) 0.0183(16)
C3 0.068(3) 0.059(2) 0.075(3) 0.009(2) -0.025(2) 0.038(2)
C4 0.084(4) 0.073(3) 0.077(4) 0.010(3) -0.052(3) 0.024(3)
C5 0.125(5) 0.081(3) 0.056(3) -0.005(3) -0.054(3) 0.017(3)
C6 0.074(3) 0.045(2) 0.033(2) -0.0040(17) -0.026(2) 0.018(2)
C7 0.0178(14) 0.0212(14) 0.0211(15) 0.0026(12) 0.0014(11) -0.0063(10)
C8 0.0286(19) 0.0330(18) 0.098(3) 0.010(2) -0.0183(19) -0.0044(15)
C9 0.0237(18) 0.060(2) 0.084(3) 0.001(2) -0.0177(18) -0.0146(17)
C10 0.040(2) 0.039(2) 0.067(3) 0.0044(19) -0.0078(18) -0.0249(17)
C11 0.054(3) 0.029(2) 0.176(6) 0.006(3) -0.006(3) -0.0182(19)
C12 0.0283(19) 0.0294(18) 0.146(5) 0.010(2) -0.012(2) -0.0061(15)
C13 0.0180(15) 0.0191(13) 0.0275(16) 0.0007(12) 0.0041(12) -0.0005(11)
C14 0.050(2) 0.097(3) 0.031(2) 0.008(2) 0.0002(17) -0.043(2)
C15 0.067(3) 0.117(4) 0.052(3) 0.005(3) 0.014(2) -0.068(3)
C16 0.060(3) 0.048(2) 0.058(3) 0.008(2) 0.039(2) -0.013(2)
C17 0.074(3) 0.059(2) 0.031(2) -0.0011(19) 0.029(2) -0.014(2)
C18 0.047(2) 0.049(2) 0.037(2) -0.0038(17) 0.0110(17) -0.0160(17)
C19 0.0190(14) 0.0182(13) 0.0298(16) -0.0018(13) 0.0014(12) 0.0035(11)
C20 0.079(3) 0.049(2) 0.042(2) 0.0071(18) 0.014(2) 0.037(2)
C21 0.091(3) 0.055(2) 0.056(3) 0.001(2) 0.030(2) 0.048(2)
C22 0.0299(19) 0.0240(16) 0.072(3) 0.0050(18) 0.0174(18) 0.0151(14)
C23 0.059(3) 0.043(2) 0.061(3) 0.017(2) 0.001(2) 0.0289(19)
C24 0.057(2) 0.0368(18) 0.041(2) 0.0060(16) 0.0082(17) 0.0237(17)
C25 0.0255(16) 0.0216(14) 0.0280(16) -0.0021(13) -0.0042(13) -0.0044(12)
C26 0.0362(19) 0.0309(17) 0.0401(19) -0.0052(15) 0.0038(14) -0.0038(14)
C27 0.066(3) 0.0329(18) 0.037(2) -0.0171(16) 0.0021(19) -0.0057(17)
C28 0.059(2) 0.0259(17) 0.0354(19) -0.0059(15) -0.0088(18) -0.0175(16)
C29 0.042(2) 0.0357(18) 0.047(2) -0.0004(17) -0.0002(17) -0.0152(16)
C30 0.0329(19) 0.0369(17) 0.047(2) -0.0110(17) 0.0032(16) -0.0069(14)
C31 0.0253(15) 0.0259(15) 0.0263(16) -0.0022(13) -0.0028(13) 0.0012(12)
C32 0.0383(18) 0.0219(15) 0.0353(18) -0.0017(14) 0.0012(14) -0.0006(13)
C33 0.052(2) 0.0396(19) 0.0302(19) 0.0082(16) 0.0035(15) 0.0032(16)
C34 0.080(3) 0.070(3) 0.029(2) 0.004(2) 0.001(2) 0.019(2)
C35 0.102(4) 0.063(3) 0.038(2) -0.016(2) 0.001(2) 0.036(3)
C36 0.069(3) 0.0360(19) 0.037(2) -0.0052(16) -0.0046(19) 0.0173(18)
C37 0.0232(16) 0.0224(14) 0.0348(17) -0.0018(13) -0.0016(13) -0.0037(12)
C38 0.0273(18) 0.0508(19) 0.0370(18) -0.0106(16) -0.0066(14) 0.0016(15)
C39 0.0290(19) 0.054(2) 0.052(2) -0.0159(19) -0.0111(17) -0.0020(16)
C40 0.0222(17) 0.045(2) 0.065(3) -0.0065(19) 0.0050(19) -0.0066(15)
C41 0.033(2) 0.063(2) 0.045(2) 0.0063(19) 0.0090(17) -0.0083(17)
C42 0.0274(18) 0.050(2) 0.038(2) 0.0035(17) -0.0023(15) -0.0084(15)
C43 0.0352(18) 0.0241(15) 0.0238(16) -0.0010(13) -0.0025(13) 0.0050(13)
C44 0.053(2) 0.0283(17) 0.049(2) -0.0021(16) -0.0094(18) -0.0057(16)
C45 0.083(3) 0.0219(18) 0.066(3) 0.0049(19) -0.008(2) 0.0030(19)
C46 0.092(4) 0.045(2) 0.057(3) 0.024(2) 0.003(3) 0.029(2)
C47 0.050(3) 0.065(3) 0.070(3) 0.010(2) -0.023(2) 0.016(2)
C48 0.037(2) 0.0376(18) 0.047(2) 0.0021(17) -0.0119(17) 0.0031(15)
C49 0.066(3) 0.081(3) 0.119(5) -0.012(3) -0.025(3) 0.013(3)
C50 0.059(3) 0.076(3) 0.139(6) 0.002(4) 0.023(3) -0.004(3)
F1 0.0171(7) 0.0166(7) 0.0208(7) 0.0004(6) -0.0001(7) 0.0009(6)
N1 0.118(5) 0.149(5) 0.169(6) 0.069(5) 0.015(4) 0.049(4)
O1 0.0210(10) 0.0202(9) 0.0290(12) -0.0024(9) 0.0031(9) 0.0030(8)
O2 0.0180(9) 0.0168(9) 0.0178(10) -0.0026(8) -0.0001(8) -0.0023(7)
O3 0.0160(10) 0.0193(9) 0.0238(10) 0.0011(9) -0.0020(8) 0.0022(7)
O4 0.0160(9) 0.0155(9) 0.0248(11) 0.0010(8) 0.0006(8) -0.0014(7)
O5 0.0119(9) 0.0174(9) 0.0247(10) 0.0014(8) 0.0030(8) 0.0003(7)
O6 0.0212(11) 0.0280(10) 0.0221(10) 0.0030(9) -0.0045(9) 0.0015(8)
O7 0.0119(9) 0.0201(9) 0.0227(10) 0.0023(8) -0.0014(8) -0.0001(7)
O8 0.0177(9) 0.0173(9) 0.0229(11) 0.0022(8) 0.0009(8) -0.0021(7)
O9 0.0171(9) 0.0190(9) 0.0229(10) 0.0005(8) -0.0002(8) 0.0034(7)
O10 0.0274(11) 0.0223(10) 0.0292(11) -0.0063(9) -0.0044(9) -0.0040(8)
O11 0.0237(10) 0.0200(9) 0.0185(10) -0.0032(8) 0.0004(8) 0.0021(8)
O12 0.0159(9) 0.0197(9) 0.0271(11) 0.0006(8) -0.0031(8) 0.0025(7)
O13 0.0164(9) 0.0171(9) 0.0241(10) 0.0004(8) 0.0030(8) -0.0027(7)
O14 0.0202(10) 0.0136(9) 0.0245(11) 0.0001(8) -0.0010(8) 0.0012(7)
O15 0.0280(12) 0.0300(11) 0.0193(10) -0.0009(9) 0.0046(9) 0.0002(9)
O16 0.0217(10) 0.0194(9) 0.0217(10) 0.0034(8) 0.0010(8) 0.0029(8)
O17 0.0160(9) 0.0183(9) 0.0218(10) -0.0008(8) 0.0039(8) -0.0025(7)
O18 0.0179(10) 0.0208(9) 0.0249(10) 0.0008(9) 0.0023(9) 0.0028(7)
P1 0.0173(4) 0.0183(3) 0.0203(4) 0.0009(3) -0.0031(3) 0.0026(3)
P2 0.0127(3) 0.0163(3) 0.0223(4) -0.0001(3) 0.0018(3) -0.0026(3)
P3 0.0138(3) 0.0160(3) 0.0207(4) 0.0016(3) 0.0023(3) -0.0015(3)
P4 0.0159(3) 0.0151(3) 0.0232(4) -0.0002(3) 0.0009(3) 0.0038(3)
P5 0.0212(4) 0.0188(3) 0.0260(4) -0.0018(3) -0.0023(3) -0.0009(3)
V1 0.0132(2) 0.0143(2) 0.0193(2) -0.00099(19) 0.00126(19) 0.00000(16)
V2 0.0137(2) 0.0165(2) 0.0175(2) 0.00032(19) -0.00124(19) 0.00002(17)
V3 0.0167(2) 0.0155(2) 0.0204(2) -0.0019(2) -0.0017(2) -0.00067(18)
V4 0.0165(2) 0.0175(2) 0.0181(2) 0.00009(19) 0.00194(19) 0.00130(18)

loop_
_atom_type_symbol
_atom_type_description
_atom_type_scat_dispersion_real
_atom_type_scat_dispersion_imag
_atom_type_scat_source
C C 0.0033 0.0016 'International Tables Vol C Tables 4.2.6.8 and 6.1.1.4'
H H 0.0000 0.0000 'International Tables Vol C Tables 4.2.6.8 and 6.1.1.4'
F F 0.0171 0.0103 'International Tables Vol C Tables 4.2.6.8 and 6.1.1.4'
N N 0.0061 0.0033 'International Tables Vol C Tables 4.2.6.8 and 6.1.1.4'
O O 0.0106 0.0060 'International Tables Vol C Tables 4.2.6.8 and 6.1.1.4'
P P 0.1023 0.0942 'International Tables Vol C Tables 4.2.6.8 and 6.1.1.4'
V V 0.3005 0.5294 'International Tables Vol C Tables 4.2.6.8 and 6.1.1.4'

loop_
_geom_angle_atom_site_label_1
_geom_angle_atom_site_label_2
_geom_angle_atom_site_label_3
_geom_angle
_geom_angle_site_symmetry_1
_geom_angle_site_symmetry_3
_geom_angle_publ_flag
C2 C1 C6 119.0(3) . . ?
C2 C1 P1 121.8(2) . . ?
C6 C1 P1 119.2(2) . . ?
C1 C2 C3 120.5(4) . . ?
C1 C2 H2A 119.7 . . ?
C3 C2 H2A 119.7 . . ?
C4 C3 C2 120.6(4) . . ?
C4 C3 H3A 119.7 . . ?
C2 C3 H3A 119.7 . . ?
C3 C4 C5 120.7(4) . . ?
C3 C4 H4A 119.7 . . ?
C5 C4 H4A 119.7 . . ?
C4 C5 C6 118.6(4) . . ?
C4 C5 H5A 120.7 . . ?
C6 C5 H5A 120.7 . . ?
C1 C6 C5 120.6(4) . . ?
C1 C6 H6A 119.7 . . ?
C5 C6 H6A 119.7 . . ?
C12 C7 C8 118.0(3) . . ?
C12 C7 P2 120.7(2) . . ?
C8 C7 P2 121.2(2) . . ?
C7 C8 C9 120.6(3) . . ?
C7 C8 H8A 119.7 . . ?
C9 C8 H8A 119.7 . . ?
C10 C9 C8 121.1(3) . . ?
C10 C9 H9A 119.5 . . ?
C8 C9 H9A 119.5 . . ?
C9 C10 C11 118.9(3) . . ?
C9 C10 H10A 120.6 . . ?
C11 C10 H10A 120.6 . . ?
C10 C11 C12 120.5(4) . . ?
C10 C11 H11A 119.8 . . ?
C12 C11 H11A 119.8 . . ?
C7 C12 C11 120.9(4) . . ?
C7 C12 H12A 119.6 . . ?
C11 C12 H12A 119.6 . . ?
C14 C13 C18 117.9(3) . . ?
C14 C13 P3 120.3(2) . . ?
C18 C13 P3 121.7(2) . . ?
C13 C14 C15 120.7(4) . . ?
C13 C14 H14A 119.6 . . ?
C15 C14 H14A 119.6 . . ?
C16 C15 C14 120.5(4) . . ?
C16 C15 H15A 119.7 . . ?
C14 C15 H15A 119.7 . . ?
C15 C16 C17 119.8(3) . . ?
C15 C16 H16A 120.1 . . ?
C17 C16 H16A 120.1 . . ?
C16 C17 C18 120.6(4) . . ?
C16 C17 H17A 119.7 . . ?
C18 C17 H17A 119.7 . . ?
C13 C18 C17 120.4(3) . . ?
C13 C18 H18A 119.8 . . ?
C17 C18 H18A 119.8 . . ?
C24 C19 C20 119.5(3) . . ?
C24 C19 P4 120.9(2) . . ?
C20 C19 P4 119.6(2) . . ?
C19 C20 C21 119.7(4) . . ?
C19 C20 H20A 120.1 . . ?
C21 C20 H20A 120.1 . . ?
C22 C21 C20 120.4(4) . . ?
C22 C21 H21A 119.8 . . ?
C20 C21 H21A 119.8 . . ?
C23 C22 C21 119.6(3) . . ?
C23 C22 H22A 120.2 . . ?
C21 C22 H22A 120.2 . . ?
C22 C23 C24 121.7(3) . . ?
C22 C23 H23A 119.1 . . ?
C24 C23 H23A 119.1 . . ?
C19 C24 C23 119.1(3) . . ?
C19 C24 H24A 120.4 . . ?
C23 C24 H24A 120.4 . . ?
C30 C25 C26 119.7(3) . . ?
C30 C25 P5 118.8(2) . . ?
C26 C25 P5 121.5(2) . . ?
C27 C26 C25 119.2(3) . . ?
C27 C26 H26A 120.4 . . ?
C25 C26 H26A 120.4 . . ?
C28 C27 C26 120.5(3) . . ?
C28 C27 H27A 119.8 . . ?
C26 C27 H27A 119.8 . . ?
C29 C28 C27 119.9(3) . . ?
C29 C28 H28A 120.1 . . ?
C27 C28 H28A 120.1 . . ?
C28 C29 C30 120.8(3) . . ?
C28 C29 H29A 119.6 . . ?
C30 C29 H29A 119.6 . . ?
C29 C30 C25 119.8(3) . . ?
C29 C30 H30A 120.1 . . ?
C25 C30 H30A 120.1 . . ?
C32 C31 C36 119.6(3) . . ?
C32 C31 P5 119.7(2) . . ?
C36 C31 P5 120.7(2) . . ?
C33 C32 C31 120.6(3) . . ?
C33 C32 H32A 119.7 . . ?
C31 C32 H32A 119.7 . . ?
C34 C33 C32 119.6(3) . . ?
C34 C33 H33A 120.2 . . ?
C32 C33 H33A 120.2 . . ?
C33 C34 C35 120.4(3) . . ?
C33 C34 H34A 119.8 . . ?
C35 C34 H34A 119.8 . . ?
C36 C35 C34 120.5(4) . . ?
C36 C35 H35A 119.8 . . ?
C34 C35 H35A 119.8 . . ?
C35 C36 C31 119.4(4) . . ?
C35 C36 H36A 120.3 . . ?
C31 C36 H36A 120.3 . . ?
C42 C37 C38 119.5(3) . . ?
C42 C37 P5 119.5(2) . . ?
C38 C37 P5 121.0(2) . . ?
C39 C38 C37 119.1(3) . . ?
C39 C38 H38A 120.4 . . ?
C37 C38 H38A 120.4 . . ?
C40 C39 C38 120.4(3) . . ?
C40 C39 H39A 119.8 . . ?
C38 C39 H39A 119.8 . . ?
C39 C40 C41 121.0(3) . . ?
C39 C40 H40A 119.5 . . ?
C41 C40 H40A 119.5 . . ?
C40 C41 C42 119.8(4) . . ?
C40 C41 H41A 120.1 . . ?
C42 C41 H41A 120.1 . . ?
C37 C42 C41 120.2(3) . . ?
C37 C42 H42A 119.9 . . ?
C41 C42 H42A 119.9 . . ?
C44 C43 C48 120.0(3) . . ?
C44 C43 P5 119.7(3) . . ?
C48 C43 P5 120.3(2) . . ?
C45 C44 C43 120.4(4) . . ?
C45 C44 H44A 119.8 . . ?
C43 C44 H44A 119.8 . . ?
C44 C45 C46 119.9(4) . . ?
C44 C45 H45A 120.1 . . ?
C46 C45 H45A 120.1 . . ?
C47 C46 C45 120.9(4) . . ?
C47 C46 H46A 119.6 . . ?
C45 C46 H46A 119.6 . . ?
C46 C47 C48 120.7(4) . . ?
C46 C47 H47A 119.7 . . ?
C48 C47 H47A 119.7 . . ?
C47 C48 C43 118.2(3) . . ?
C47 C48 H48A 120.9 . . ?
C43 C48 H48A 120.9 . . ?
C50 C49 H49A 109.5 . . ?
C50 C49 H49B 109.5 . . ?
H49A C49 H49B 109.5 . . ?
C50 C49 H49C 109.5 . . ?
H49A C49 H49C 109.5 . . ?
H49B C49 H49C 109.5 . . ?
N1 C50 C49 175.1(7) . . ?
V3 F1 V1 125.95(6) . . ?
V3 F1 V2 126.29(7) . . ?
V1 F1 V2 79.85(5) . . ?
V1 O2 V2 120.90(10) . . ?
P1 O3 V1 131.95(11) . . ?
P2 O4 V1 128.27(11) . . ?
P3 O5 V1 127.31(10) . . ?
P2 O7 V2 128.41(11) . . ?
P3 O8 V2 130.16(11) . . ?
P4 O9 V2 131.92(11) . . ?
V4 O11 V3 120.32(10) . . ?
P1 O12 V3 128.60(11) . . ?
P3 O13 V3 133.17(11) . . ?
P4 O14 V3 128.26(11) . . ?
P1 O16 V4 129.17(11) . . ?
P2 O17 V4 131.60(11) . . ?
P4 O18 V4 128.58(11) . . ?
O3 P1 O16 112.22(11) . . ?
O3 P1 O12 111.39(11) . . ?
O16 P1 O12 111.41(10) . . ?
O3 P1 C1 106.23(12) . . ?
O16 P1 C1 108.29(13) . . ?
O12 P1 C1 106.96(12) . . ?
O17 P2 O4 112.26(10) . . ?
O17 P2 O7 110.82(10) . . ?
O4 P2 O7 112.66(10) . . ?
O17 P2 C7 107.16(12) . . ?
O4 P2 C7 106.69(12) . . ?
O7 P2 C7 106.86(12) . . ?
O13 P3 O8 112.31(11) . . ?
O13 P3 O5 110.91(11) . . ?
O8 P3 O5 111.31(10) . . ?
O13 P3 C13 106.54(12) . . ?
O8 P3 C13 106.19(12) . . ?
O5 P3 C13 109.32(11) . . ?
O9 P4 O18 111.94(11) . . ?
O9 P4 O14 111.26(10) . . ?
O18 P4 O14 112.30(11) . . ?
O9 P4 C19 106.37(12) . . ?
O18 P4 C19 106.84(12) . . ?
O14 P4 C19 107.78(12) . . ?
C43 P5 C31 110.83(14) . . ?
C43 P5 C25 109.60(14) . . ?
C31 P5 C25 107.23(14) . . ?
C43 P5 C37 107.86(14) . . ?
C31 P5 C37 110.84(14) . . ?
C25 P5 C37 110.49(14) . . ?
O1 V1 O2 102.01(9) . . ?
O1 V1 O5 101.06(9) . . ?
O2 V1 O5 87.06(8) . . ?
O1 V1 O3 97.91(9) . . ?
O2 V1 O3 160.08(8) . . ?
O5 V1 O3 89.39(8) . . ?
O1 V1 O4 102.30(9) . . ?
O2 V1 O4 87.13(8) . . ?
O5 V1 O4 156.62(7) . . ?
O3 V1 O4 88.41(8) . . ?
O1 V1 F1 177.92(9) . . ?
O2 V1 F1 80.06(7) . . ?
O5 V1 F1 79.22(7) . . ?
O3 V1 F1 80.02(7) . . ?
O4 V1 F1 77.48(6) . . ?
O6 V2 O2 102.45(9) . . ?
O6 V2 O9 97.97(9) . . ?
O2 V2 O9 159.57(8) . . ?
O6 V2 O7 101.52(9) . . ?
O2 V2 O7 86.39(8) . . ?
O9 V2 O7 90.08(8) . . ?
O6 V2 O8 102.47(9) . . ?
O2 V2 O8 85.71(8) . . ?
O9 V2 O8 89.42(8) . . ?
O7 V2 O8 155.84(8) . . ?
O6 V2 F1 178.35(9) . . ?
O2 V2 F1 79.20(7) . . ?
O9 V2 F1 80.38(7) . . ?
O7 V2 F1 78.51(7) . . ?
O8 V2 F1 77.60(7) . . ?
O10 V3 O11 102.39(10) . . ?
O10 V3 O13 97.52(9) . . ?
O11 V3 O13 160.09(8) . . ?
O10 V3 O12 102.17(9) . . ?
O11 V3 O12 86.20(8) . . ?
O13 V3 O12 89.63(8) . . ?
O10 V3 O14 101.01(9) . . ?
O11 V3 O14 86.71(8) . . ?
O13 V3 O14 89.54(8) . . ?
O12 V3 O14 156.71(8) . . ?
O10 V3 F1 177.17(9) . . ?
O11 V3 F1 80.30(7) . . ?
O13 V3 F1 79.79(7) . . ?
O12 V3 F1 78.76(7) . . ?
O14 V3 F1 78.19(6) . . ?
O15 V4 O11 102.62(10) . . ?
O15 V4 O16 102.81(10) . . ?
O11 V4 O16 87.68(8) . . ?
O15 V4 O18 101.94(10) . . ?
O11 V4 O18 86.49(8) . . ?
O16 V4 O18 155.25(8) . . ?
O15 V4 O17 97.61(9) . . ?
O11 V4 O17 159.72(8) . . ?
O16 V4 O17 89.18(8) . . ?
O18 V4 O17 88.03(8) . . ?

loop_
_geom_bond_atom_site_label_1
_geom_bond_atom_site_label_2
_geom_bond_distance
_geom_bond_site_symmetry_2
_geom_bond_publ_flag
C1 C2 1.372(4) . ?
C1 C6 1.389(5) . ?
C1 P1 1.787(3) . ?
C2 C3 1.388(5) . ?
C2 H2A 0.9500 . ?
C3 C4 1.354(7) . ?
C3 H3A 0.9500 . ?
C4 C5 1.388(7) . ?
C4 H4A 0.9500 . ?
C5 C6 1.403(5) . ?
C5 H5A 0.9500 . ?
C6 H6A 0.9500 . ?
C7 C12 1.354(4) . ?
C7 C8 1.374(4) . ?
C7 P2 1.796(3) . ?
C8 C9 1.383(5) . ?
C8 H8A 0.9500 . ?
C9 C10 1.340(5) . ?
C9 H9A 0.9500 . ?
C10 C11 1.362(6) . ?
C10 H10A 0.9500 . ?
C11 C12 1.388(5) . ?
C11 H11A 0.9500 . ?
C12 H12A 0.9500 . ?
C13 C14 1.372(4) . ?
C13 C18 1.372(5) . ?
C13 P3 1.789(3) . ?
C14 C15 1.389(5) . ?
C14 H14A 0.9500 . ?
C15 C16 1.328(6) . ?
C15 H15A 0.9500 . ?
C16 C17 1.363(6) . ?
C16 H16A 0.9500 . ?
C17 C18 1.377(5) . ?
C17 H17A 0.9500 . ?
C18 H18A 0.9500 . ?
C19 C24 1.375(4) . ?
C19 C20 1.379(5) . ?
C19 P4 1.788(3) . ?
C20 C21 1.389(5) . ?
C20 H20A 0.9500 . ?
C21 C22 1.374(6) . ?
C21 H21A 0.9500 . ?
C22 C23 1.333(5) . ?
C22 H22A 0.9500 . ?
C23 C24 1.396(5) . ?
C23 H23A 0.9500 . ?
C24 H24A 0.9500 . ?
C25 C30 1.391(4) . ?
C25 C26 1.394(4) . ?
C25 P5 1.799(3) . ?
C26 C27 1.387(4) . ?
C26 H26A 0.9500 . ?
C27 C28 1.381(5) . ?
C27 H27A 0.9500 . ?
C28 C29 1.365(5) . ?
C28 H28A 0.9500 . ?
C29 C30 1.377(4) . ?
C29 H29A 0.9500 . ?
C30 H30A 0.9500 . ?
C31 C32 1.385(4) . ?
C31 C36 1.397(4) . ?
C31 P5 1.795(3) . ?
C32 C33 1.380(5) . ?
C32 H32A 0.9500 . ?
C33 C34 1.371(5) . ?
C33 H33A 0.9500 . ?
C34 C35 1.388(5) . ?
C34 H34A 0.9500 . ?
C35 C36 1.372(5) . ?
C35 H35A 0.9500 . ?
C36 H36A 0.9500 . ?
C37 C42 1.378(5) . ?
C37 C38 1.401(4) . ?
C37 P5 1.801(3) . ?
C38 C39 1.389(5) . ?
C38 H38A 0.9500 . ?
C39 C40 1.362(5) . ?
C39 H39A 0.9500 . ?
C40 C41 1.365(5) . ?
C40 H40A 0.9500 . ?
C41 C42 1.387(5) . ?
C41 H41A 0.9500 . ?
C42 H42A 0.9500 . ?
C43 C44 1.394(5) . ?
C43 C48 1.408(4) . ?
C43 P5 1.791(3) . ?
C44 C45 1.364(5) . ?
C44 H44A 0.9500 . ?
C45 C46 1.374(6) . ?
C45 H45A 0.9500 . ?
C46 C47 1.373(6) . ?
C46 H46A 0.9500 . ?
C47 C48 1.387(5) . ?
C47 H47A 0.9500 . ?
C48 H48A 0.9500 . ?
C49 C50 1.458(7) . ?
C49 H49A 0.9800 . ?
C49 H49B 0.9800 . ?
C49 H49C 0.9800 . ?
C50 N1 1.142(7) . ?
F1 V3 2.4303(16) . ?
F1 V1 2.4334(16) . ?
F1 V2 2.4394(18) . ?
O1 V1 1.5865(19) . ?
O2 V1 1.7782(19) . ?
O2 V2 1.8165(18) . ?
O3 P1 1.530(2) . ?
O3 V1 1.9424(19) . ?
O4 P2 1.5335(19) . ?
O4 V1 1.9451(18) . ?
O5 P3 1.5407(19) . ?
O5 V1 1.9376(18) . ?
O6 V2 1.572(2) . ?
O7 P2 1.5420(19) . ?
O7 V2 1.9255(18) . ?
O8 P3 1.538(2) . ?
O8 V2 1.9261(18) . ?
O9 P4 1.531(2) . ?
O9 V2 1.9245(18) . ?
O10 V3 1.5784(18) . ?
O11 V4 1.7883(19) . ?
O11 V3 1.8090(19) . ?
O12 P1 1.5404(19) . ?
O12 V3 1.9284(18) . ?
O13 P3 1.527(2) . ?
O13 V3 1.9239(19) . ?
O14 P4 1.541(2) . ?
O14 V3 1.9319(18) . ?
O15 V4 1.576(2) . ?
O16 P1 1.536(2) . ?
O16 V4 1.9228(19) . ?
O17 P2 1.529(2) . ?
O17 V4 1.9505(18) . ?
O18 P4 1.532(2) . ?
O18 V4 1.9402(19) . ?

loop_
_geom_torsion_atom_site_label_1
_geom_torsion_atom_site_label_2
_geom_torsion_atom_site_label_3
_geom_torsion_atom_site_label_4
_geom_torsion
_geom_torsion_site_symmetry_1
_geom_torsion_site_symmetry_2
_geom_torsion_site_symmetry_3
_geom_torsion_site_symmetry_4
_geom_torsion_publ_flag
C6 C1 C2 C3 -0.5(6) . . . . ?
P1 C1 C2 C3 179.1(3) . . . . ?
C1 C2 C3 C4 -1.1(7) . . . . ?
C2 C3 C4 C5 1.0(9) . . . . ?
C3 C4 C5 C6 0.8(9) . . . . ?
C2 C1 C6 C5 2.4(6) . . . . ?
P1 C1 C6 C5 -177.3(4) . . . . ?
C4 C5 C6 C1 -2.5(8) . . . . ?
C12 C7 C8 C9 1.0(6) . . . . ?
P2 C7 C8 C9 179.5(3) . . . . ?
C7 C8 C9 C10 1.1(7) . . . . ?
C8 C9 C10 C11 -2.8(7) . . . . ?
C9 C10 C11 C12 2.5(8) . . . . ?
C8 C7 C12 C11 -1.3(7) . . . . ?
P2 C7 C12 C11 -179.8(4) . . . . ?
C10 C11 C12 C7 -0.4(9) . . . . ?
C18 C13 C14 C15 0.3(7) . . . . ?
P3 C13 C14 C15 -177.3(4) . . . . ?
C13 C14 C15 C16 -0.9(8) . . . . ?
C14 C15 C16 C17 0.7(8) . . . . ?
C15 C16 C17 C18 0.1(7) . . . . ?
C14 C13 C18 C17 0.5(6) . . . . ?
P3 C13 C18 C17 178.1(3) . . . . ?
C16 C17 C18 C13 -0.7(6) . . . . ?
C24 C19 C20 C21 1.4(6) . . . . ?
P4 C19 C20 C21 -177.1(3) . . . . ?
C19 C20 C21 C22 -0.8(7) . . . . ?
C20 C21 C22 C23 -0.6(7) . . . . ?
C21 C22 C23 C24 1.5(7) . . . . ?
C20 C19 C24 C23 -0.5(5) . . . . ?
P4 C19 C24 C23 177.9(3) . . . . ?
C22 C23 C24 C19 -0.9(6) . . . . ?
C30 C25 C26 C27 -2.4(5) . . . . ?
P5 C25 C26 C27 178.1(3) . . . . ?
C25 C26 C27 C28 0.3(5) . . . . ?
C26 C27 C28 C29 2.6(5) . . . . ?
C27 C28 C29 C30 -3.4(6) . . . . ?
C28 C29 C30 C25 1.3(5) . . . . ?
C26 C25 C30 C29 1.6(5) . . . . ?
P5 C25 C30 C29 -178.9(3) . . . . ?
C36 C31 C32 C33 -0.1(5) . . . . ?
P5 C31 C32 C33 178.9(3) . . . . ?
C31 C32 C33 C34 -0.3(6) . . . . ?
C32 C33 C34 C35 0.8(6) . . . . ?
C33 C34 C35 C36 -0.8(7) . . . . ?
C34 C35 C36 C31 0.4(7) . . . . ?
C32 C31 C36 C35 0.1(6) . . . . ?
P5 C31 C36 C35 -178.9(4) . . . . ?
C42 C37 C38 C39 -1.3(5) . . . . ?
P5 C37 C38 C39 179.1(2) . . . . ?
C37 C38 C39 C40 1.3(5) . . . . ?
C38 C39 C40 C41 -0.2(6) . . . . ?
C39 C40 C41 C42 -0.9(6) . . . . ?
C38 C37 C42 C41 0.3(5) . . . . ?
P5 C37 C42 C41 179.9(3) . . . . ?
C40 C41 C42 C37 0.8(5) . . . . ?
C48 C43 C44 C45 -1.5(5) . . . . ?
P5 C43 C44 C45 179.1(3) . . . . ?
C43 C44 C45 C46 1.2(6) . . . . ?
C44 C45 C46 C47 0.3(7) . . . . ?
C45 C46 C47 C48 -1.5(7) . . . . ?
C46 C47 C48 C43 1.2(6) . . . . ?
C44 C43 C48 C47 0.3(5) . . . . ?
P5 C43 C48 C47 179.7(3) . . . . ?
V1 O3 P1 O16 60.49(17) . . . . ?
V1 O3 P1 O12 -65.21(17) . . . . ?
V1 O3 P1 C1 178.66(15) . . . . ?
V4 O16 P1 O3 -94.52(16) . . . . ?
V4 O16 P1 O12 31.17(19) . . . . ?
V4 O16 P1 C1 148.54(15) . . . . ?
V3 O12 P1 O3 91.83(16) . . . . ?
V3 O12 P1 O16 -34.32(19) . . . . ?
V3 O12 P1 C1 -152.49(15) . . . . ?
C2 C1 P1 O3 -4.2(3) . . . . ?
C6 C1 P1 O3 175.5(3) . . . . ?
C2 C1 P1 O16 116.6(3) . . . . ?
C6 C1 P1 O16 -63.7(3) . . . . ?
C2 C1 P1 O12 -123.2(3) . . . . ?
C6 C1 P1 O12 56.4(3) . . . . ?
V4 O17 P2 O4 60.15(17) . . . . ?
V4 O17 P2 O7 -66.79(16) . . . . ?
V4 O17 P2 C7 176.96(14) . . . . ?
V1 O4 P2 O17 -95.27(15) . . . . ?
V1 O4 P2 O7 30.68(17) . . . . ?
V1 O4 P2 C7 147.63(14) . . . . ?
V2 O7 P2 O17 93.89(15) . . . . ?
V2 O7 P2 O4 -32.83(17) . . . . ?
V2 O7 P2 C7 -149.68(15) . . . . ?
C12 C7 P2 O17 -106.7(3) . . . . ?
C8 C7 P2 O17 74.8(3) . . . . ?
C12 C7 P2 O4 13.7(4) . . . . ?
C8 C7 P2 O4 -164.8(3) . . . . ?
C12 C7 P2 O7 134.4(3) . . . . ?
C8 C7 P2 O7 -44.1(3) . . . . ?
V3 O13 P3 O8 59.31(17) . . . . ?
V3 O13 P3 O5 -65.95(17) . . . . ?
V3 O13 P3 C13 175.17(15) . . . . ?
V2 O8 P3 O13 -91.05(15) . . . . ?
V2 O8 P3 O5 33.99(18) . . . . ?
V2 O8 P3 C13 152.88(15) . . . . ?
V1 O5 P3 O13 91.98(15) . . . . ?
V1 O5 P3 O8 -33.84(18) . . . . ?
V1 O5 P3 C13 -150.84(14) . . . . ?
C14 C13 P3 O13 18.5(3) . . . . ?
C18 C13 P3 O13 -159.0(3) . . . . ?
C14 C13 P3 O8 138.4(3) . . . . ?
C18 C13 P3 O8 -39.1(3) . . . . ?
C14 C13 P3 O5 -101.4(3) . . . . ?
C18 C13 P3 O5 81.1(3) . . . . ?
V2 O9 P4 O18 -62.94(17) . . . . ?
V2 O9 P4 O14 63.61(16) . . . . ?
V2 O9 P4 C19 -179.28(15) . . . . ?
V4 O18 P4 O9 93.83(15) . . . . ?
V4 O18 P4 O14 -32.16(18) . . . . ?
V4 O18 P4 C19 -150.11(15) . . . . ?
V3 O14 P4 O9 -94.19(15) . . . . ?
V3 O14 P4 O18 32.16(17) . . . . ?
V3 O14 P4 C19 149.56(15) . . . . ?
C24 C19 P4 O9 -18.1(3) . . . . ?
C20 C19 P4 O9 160.3(3) . . . . ?
C24 C19 P4 O18 -137.8(3) . . . . ?
C20 C19 P4 O18 40.6(3) . . . . ?
C24 C19 P4 O14 101.3(3) . . . . ?
C20 C19 P4 O14 -80.3(3) . . . . ?
C44 C43 P5 C31 -88.1(3) . . . . ?
C48 C43 P5 C31 92.5(3) . . . . ?
C44 C43 P5 C25 153.8(3) . . . . ?
C48 C43 P5 C25 -25.6(3) . . . . ?
C44 C43 P5 C37 33.4(3) . . . . ?
C48 C43 P5 C37 -146.0(3) . . . . ?
C32 C31 P5 C43 -161.0(2) . . . . ?
C36 C31 P5 C43 18.0(3) . . . . ?
C32 C31 P5 C25 -41.4(3) . . . . ?
C36 C31 P5 C25 137.6(3) . . . . ?
C32 C31 P5 C37 79.3(3) . . . . ?
C36 C31 P5 C37 -101.7(3) . . . . ?
C30 C25 P5 C43 80.0(3) . . . . ?
C26 C25 P5 C43 -100.5(3) . . . . ?
C30 C25 P5 C31 -40.4(3) . . . . ?
C26 C25 P5 C31 139.1(3) . . . . ?
C30 C25 P5 C37 -161.3(3) . . . . ?
C26 C25 P5 C37 18.2(3) . . . . ?
C42 C37 P5 C43 50.2(3) . . . . ?
C38 C37 P5 C43 -130.2(2) . . . . ?
C42 C37 P5 C31 171.7(2) . . . . ?
C38 C37 P5 C31 -8.7(3) . . . . ?
C42 C37 P5 C25 -69.6(3) . . . . ?
C38 C37 P5 C25 110.0(3) . . . . ?
V2 O2 V1 O1 179.94(11) . . . . ?
V2 O2 V1 O5 -79.37(11) . . . . ?
V2 O2 V1 O3 0.7(3) . . . . ?
V2 O2 V1 O4 77.98(11) . . . . ?
V2 O2 V1 F1 0.19(10) . . . . ?
P3 O5 V1 O1 150.26(15) . . . . ?
P3 O5 V1 O2 48.59(15) . . . . ?
P3 O5 V1 O3 -111.80(14) . . . . ?
P3 O5 V1 O4 -27.2(3) . . . . ?
P3 O5 V1 F1 -31.85(13) . . . . ?
P1 O3 V1 O1 -177.90(15) . . . . ?
P1 O3 V1 O2 1.4(3) . . . . ?
P1 O3 V1 O5 81.03(16) . . . . ?
P1 O3 V1 O4 -75.70(16) . . . . ?
P1 O3 V1 F1 1.87(14) . . . . ?
P2 O4 V1 O1 -146.86(15) . . . . ?
P2 O4 V1 O2 -45.19(14) . . . . ?
P2 O4 V1 O5 30.6(3) . . . . ?
P2 O4 V1 O3 115.39(14) . . . . ?
P2 O4 V1 F1 35.26(13) . . . . ?
V3 F1 V1 O1 59(2) . . . . ?
V2 F1 V1 O1 -173(2) . . . . ?
V3 F1 V1 O2 -127.93(10) . . . . ?
V2 F1 V1 O2 -0.12(6) . . . . ?
V3 F1 V1 O5 -39.05(9) . . . . ?
V2 F1 V1 O5 88.75(7) . . . . ?
V3 F1 V1 O3 52.24(9) . . . . ?
V2 F1 V1 O3 -179.96(7) . . . . ?
V3 F1 V1 O4 142.83(10) . . . . ?
V2 F1 V1 O4 -89.37(6) . . . . ?
V1 O2 V2 O6 179.82(11) . . . . ?
V1 O2 V2 O9 1.3(3) . . . . ?
V1 O2 V2 O7 -79.17(12) . . . . ?
V1 O2 V2 O8 77.98(12) . . . . ?
V1 O2 V2 F1 -0.19(10) . . . . ?
P4 O9 V2 O6 179.40(15) . . . . ?
P4 O9 V2 O2 -2.1(3) . . . . ?
P4 O9 V2 O7 77.75(15) . . . . ?
P4 O9 V2 O8 -78.09(15) . . . . ?
P4 O9 V2 F1 -0.57(14) . . . . ?
P2 O7 V2 O6 149.61(14) . . . . ?
P2 O7 V2 O2 47.63(14) . . . . ?
P2 O7 V2 O9 -112.23(14) . . . . ?
P2 O7 V2 O8 -23.5(3) . . . . ?
P2 O7 V2 F1 -32.07(13) . . . . ?
P3 O8 V2 O6 -148.96(15) . . . . ?
P3 O8 V2 O2 -47.14(15) . . . . ?
P3 O8 V2 O9 113.00(16) . . . . ?
P3 O8 V2 O7 24.1(3) . . . . ?
P3 O8 V2 F1 32.73(14) . . . . ?
V3 F1 V2 O6 -53(3) . . . . ?
V1 F1 V2 O6 180(100) . . . . ?
V3 F1 V2 O2 127.59(9) . . . . ?
V1 F1 V2 O2 0.12(6) . . . . ?
V3 F1 V2 O9 -51.87(9) . . . . ?
V1 F1 V2 O9 -179.34(6) . . . . ?
V3 F1 V2 O7 -143.93(9) . . . . ?
V1 F1 V2 O7 88.60(6) . . . . ?
V3 F1 V2 O8 39.66(8) . . . . ?
V1 F1 V2 O8 -87.81(6) . . . . ?
V4 O11 V3 O10 179.66(11) . . . . ?
V4 O11 V3 O13 -0.4(3) . . . . ?
V4 O11 V3 O12 -78.70(12) . . . . ?
V4 O11 V3 O14 79.10(12) . . . . ?
V4 O11 V3 F1 0.53(10) . . . . ?
P3 O13 V3 O10 -177.02(15) . . . . ?
P3 O13 V3 O11 3.0(3) . . . . ?
P3 O13 V3 O12 80.75(16) . . . . ?
P3 O13 V3 O14 -75.98(16) . . . . ?
P3 O13 V3 F1 2.10(14) . . . . ?
P1 O12 V3 O10 151.57(15) . . . . ?
P1 O12 V3 O11 49.70(16) . . . . ?
P1 O12 V3 O13 -110.81(15) . . . . ?
P1 O12 V3 O14 -22.8(3) . . . . ?
P1 O12 V3 F1 -31.15(14) . . . . ?
P4 O14 V3 O10 -148.85(15) . . . . ?
P4 O14 V3 O11 -46.85(14) . . . . ?
P4 O14 V3 O13 113.58(14) . . . . ?
P4 O14 V3 O12 25.6(3) . . . . ?
P4 O14 V3 F1 33.91(13) . . . . ?
V1 F1 V3 O10 69.4(17) . . . . ?
V2 F1 V3 O10 -35.8(17) . . . . ?
V1 F1 V3 O11 -128.22(10) . . . . ?
V2 F1 V3 O11 126.57(9) . . . . ?
V1 F1 V3 O13 51.46(9) . . . . ?
V2 F1 V3 O13 -53.74(9) . . . . ?
V1 F1 V3 O12 -40.20(9) . . . . ?
V2 F1 V3 O12 -145.41(9) . . . . ?
V1 F1 V3 O14 143.15(10) . . . . ?
V2 F1 V3 O14 37.94(8) . . . . ?
V3 O11 V4 O15 179.73(11) . . . . ?
V3 O11 V4 O16 77.12(12) . . . . ?
V3 O11 V4 O18 -78.81(12) . . . . ?
V3 O11 V4 O17 -4.2(3) . . . . ?
P1 O16 V4 O15 -147.58(15) . . . . ?
P1 O16 V4 O11 -45.16(16) . . . . ?
P1 O16 V4 O18 31.3(3) . . . . ?
P1 O16 V4 O17 114.80(16) . . . . ?
P4 O18 V4 O15 149.37(15) . . . . ?
P4 O18 V4 O11 47.20(15) . . . . ?
P4 O18 V4 O16 -29.5(3) . . . . ?
P4 O18 V4 O17 -113.27(15) . . . . ?
P2 O17 V4 O15 -177.39(15) . . . . ?
P2 O17 V4 O11 6.5(3) . . . . ?
P2 O17 V4 O16 -74.58(15) . . . . ?
P2 O17 V4 O18 80.82(15) . . . . ?
